data_4318294
loop_
_publ_author_name
'Jean-S\'ebastien M. Lehn'
'David M. Hoffman'

_publ_section_title
;
 Synthesis and Structures of Zirconium Amide-Iodide Complexes
;
_journal_name_full 'Inorganic Chemistry'
_journal_page_first 4063
_journal_page_last 4067
_journal_paper_doi 10.1021/ic025630b
_journal_volume 41
_journal_year 2002
_chemical_formula_sum 'C12 H36 I2 N6 Zr2'
_chemical_formula_weight 700.71
_space_group_IT_number 2
_symmetry_cell_setting triclinic
_symmetry_space_group_name_Hall '-P 1'
_symmetry_space_group_name_H-M 'P -1'
_atom_sites_solution_hydrogens geom
_atom_sites_solution_primary direct
_atom_sites_solution_secondary difmap
_audit_creation_method SHELXL-97
_cell_angle_alpha 92.487(1)
_cell_angle_beta 99.479(1)
_cell_angle_gamma 117.836(1)
_cell_formula_units_Z 2
_cell_length_a 8.5884(6)
_cell_length_b 8.7949(6)
_cell_length_c 18.1676(12)
_cell_measurement_reflns_used 5189
_cell_measurement_temperature 223(2)
_cell_measurement_theta_max 25.09
_cell_measurement_theta_min 2.30
_cell_volume 1185.48(14)
_computing_cell_refinement 'Siemens SAINT software (Siemens, 1996)'
_computing_data_collection 'Siemens SMART software (Siemens, 1996)'
_computing_data_reduction 'Siemens SAINT software (Siemens, 1996)'
_computing_structure_refinement 'SHELXL-97 (Sheldrick, 1997)'
_computing_structure_solution 'SHELXS-97 (Sheldrick, 1990)'
_diffrn_ambient_temperature 223(2)
_diffrn_detector_area_resol_mean 1K
_diffrn_measured_fraction_theta_full 0.961
_diffrn_measured_fraction_theta_max 0.961
_diffrn_measurement_device_type 'Siemens SMART CCD'
_diffrn_measurement_method CCD
_diffrn_radiation_monochromator graphite
_diffrn_radiation_source 'fine-focus sealed tube'
_diffrn_radiation_type MoK\a
_diffrn_radiation_wavelength 0.71073
_diffrn_reflns_av_R_equivalents 0.0271
_diffrn_reflns_av_sigmaI/netI 0.0279
_diffrn_reflns_limit_h_max 9
_diffrn_reflns_limit_h_min -10
_diffrn_reflns_limit_k_max 10
_diffrn_reflns_limit_k_min -10
_diffrn_reflns_limit_l_max 21
_diffrn_reflns_limit_l_min 0
_diffrn_reflns_number 6179
_diffrn_reflns_theta_full 25.09
_diffrn_reflns_theta_max 25.09
_diffrn_reflns_theta_min 2.30
_diffrn_standards_decay_% 0.0
_exptl_absorpt_coefficient_mu 3.489
_exptl_absorpt_correction_T_max 1.0000
_exptl_absorpt_correction_T_min 0.5563
_exptl_absorpt_correction_type empirical
_exptl_crystal_colour colorless
_exptl_crystal_density_diffrn 1.963
_exptl_crystal_density_method 'not measured'
_exptl_crystal_description 'Flat plate'
_exptl_crystal_F_000 672
_exptl_crystal_size_max 0.36
_exptl_crystal_size_mid 0.26
_exptl_crystal_size_min 0.08
_refine_diff_density_max 0.651
_refine_diff_density_min -0.892
_refine_diff_density_rms 0.103
_refine_ls_extinction_method none
_refine_ls_goodness_of_fit_ref 1.162
_refine_ls_hydrogen_treatment mixed
_refine_ls_matrix_type full
_refine_ls_number_parameters 199
_refine_ls_number_reflns 4072
_refine_ls_number_restraints 0
_refine_ls_restrained_S_all 1.162
_refine_ls_R_factor_all 0.0293
_refine_ls_R_factor_gt 0.0258
_refine_ls_shift/su_max 0.023
_refine_ls_shift/su_mean 0.005
_refine_ls_structure_factor_coef Fsqd
_refine_ls_weighting_details 'calc w=1/[\s^2^(Fo^2^)+(0.0353P)^2^+1.8055P] where P=(Fo^2^+2Fc^2^)/3'
_refine_ls_weighting_scheme calc
_refine_ls_wR_factor_gt 0.0732
_refine_ls_wR_factor_ref 0.0782
_reflns_number_gt 3689
_reflns_number_total 4072
_reflns_threshold_expression >4sigma(I)
_cod_data_source_file ic025630b_s1_1.cif
_cod_data_source_block k383[Zr(NMe2)3I]2
_cod_depositor_comments
;
The following automatic conversions were performed:

data name '_atom_site_symetry_multiplicity' was replaced with
'_atom_site_symmetry_multiplicity' as specified in the replacement
file 'data/replacement-values/replacement_tags.lst'.

Automatic conversion script
Id: cif_correct_tags 9268 2022-04-12 08:56:07Z antanas 
;
_cod_original_formula_sum 'C12 H36 N6 I2 Zr2'
_cod_database_code 4318294

loop_
_symmetry_equiv_pos_as_xyz
'x, y, z'
'-x, -y, -z'

loop_
_atom_site_label
_atom_site_type_symbol
_atom_site_fract_x
_atom_site_fract_y
_atom_site_fract_z
_atom_site_U_iso_or_equiv
_atom_site_adp_type
_atom_site_occupancy
_atom_site_symmetry_multiplicity
_atom_site_calc_flag
_atom_site_refinement_flags
_atom_site_disorder_assembly
_atom_site_disorder_group
I1 I 0.82114(4) 0.54680(4) 0.385654(15) 0.03919(10) Uani 1 1 d . . .
I2 I 0.15930(4) 0.86567(4) 0.112590(17) 0.03992(10) Uani 1 1 d . . .
Zr1 Zr 0.64791(4) 0.75548(4) 0.33709(2) 0.02368(10) Uani 1 1 d . . .
Zr2 Zr 0.35986(5) 0.68371(4) 0.16196(2) 0.02448(10) Uani 1 1 d . . .
N1 N 0.5701(4) 0.6084(4) 0.22316(17) 0.0260(6) Uani 1 1 d . . .
N2 N 0.5052(4) 0.8846(4) 0.26385(17) 0.0262(6) Uani 1 1 d . . .
N3 N 0.8806(4) 0.9781(4) 0.3721(2) 0.0352(7) Uani 1 1 d . . .
N4 N 0.4799(4) 0.6848(4) 0.40898(19) 0.0327(7) Uani 1 1 d . . .
N5 N 0.4444(5) 0.6966(5) 0.0646(2) 0.0378(8) Uani 1 1 d . . .
N6 N 0.1446(4) 0.4578(4) 0.1678(2) 0.0327(7) Uani 1 1 d . . .
C1 C 0.7410(5) 0.6910(6) 0.1956(2) 0.0363(9) Uani 1 1 d . . .
H1A H 0.7939 0.8150 0.2058 0.054 Uiso 1 1 calc R . .
H1B H 0.7166 0.6565 0.1423 0.054 Uiso 1 1 calc R . .
H1C H 0.8229 0.6549 0.2209 0.054 Uiso 1 1 calc R . .
C2 C 0.4974(6) 0.4180(5) 0.2078(3) 0.0396(10) Uani 1 1 d . . .
H2A H 0.3858 0.3599 0.2245 0.059 Uiso 1 1 calc R . .
H2B H 0.5823 0.3868 0.2344 0.059 Uiso 1 1 calc R . .
H2C H 0.4770 0.3839 0.1547 0.059 Uiso 1 1 calc R . .
C3 C 0.4073(6) 0.9432(6) 0.3081(2) 0.0381(9) Uani 1 1 d . . .
H3A H 0.3242 0.8470 0.3290 0.057 Uiso 1 1 calc R . .
H3B H 0.3425 0.9876 0.2758 0.057 Uiso 1 1 calc R . .
H3C H 0.4920 1.0330 0.3482 0.057 Uiso 1 1 calc R . .
C4 C 0.6327(6) 1.0374(5) 0.2331(3) 0.0397(10) Uani 1 1 d . . .
H4A H 0.6992 1.0036 0.2048 0.060 Uiso 1 1 calc R . .
H4B H 0.7145 1.1266 0.2739 0.060 Uiso 1 1 calc R . .
H4C H 0.5666 1.0805 0.2008 0.060 Uiso 1 1 calc R . .
C5 C 1.0512(6) 1.0273(6) 0.3502(3) 0.0521(12) Uani 1 1 d . . .
H5A H 1.0371 0.9380 0.3132 0.078 Uiso 1 1 calc R . .
H5B H 1.1400 1.0422 0.3937 0.078 Uiso 1 1 calc R . .
H5C H 1.0894 1.1344 0.3293 0.078 Uiso 1 1 calc R . .
C6 C 0.8946(7) 1.1122(6) 0.4262(3) 0.0550(13) Uani 1 1 d . . .
H6A H 0.7806 1.0756 0.4401 0.083 Uiso 1 1 calc R . .
H6B H 0.9280 1.2174 0.4041 0.083 Uiso 1 1 calc R . .
H6C H 0.9845 1.1325 0.4701 0.083 Uiso 1 1 calc R . .
C7 C 0.4651(7) 0.7747(6) 0.4746(3) 0.0514(12) Uani 1 1 d . . .
H7A H 0.5561 0.8944 0.4825 0.077 Uiso 1 1 calc R . .
H7B H 0.4813 0.7216 0.5183 0.077 Uiso 1 1 calc R . .
H7C H 0.3483 0.7672 0.4664 0.077 Uiso 1 1 calc R . .
C8 C 0.3429(6) 0.5032(6) 0.3952(3) 0.0495(11) Uani 1 1 d . . .
H8A H 0.3576 0.4457 0.3529 0.074 Uiso 1 1 calc R . .
H8B H 0.2257 0.4950 0.3848 0.074 Uiso 1 1 calc R . .
H8C H 0.3549 0.4490 0.4390 0.074 Uiso 1 1 calc R . .
C9 C 0.5979(8) 0.8268(8) 0.0377(3) 0.0638(15) Uani 1 1 d . . .
H9A H 0.6906 0.9011 0.0801 0.096 Uiso 1 1 calc R . .
H9B H 0.5602 0.8948 0.0072 0.096 Uiso 1 1 calc R . .
H9C H 0.6437 0.7698 0.0083 0.096 Uiso 1 1 calc R . .
C10 C 0.3044(8) 0.5809(8) 0.0012(3) 0.0643(15) Uani 1 1 d . . .
H10A H 0.2036 0.4970 0.0194 0.096 Uiso 1 1 calc R . .
H10B H 0.3504 0.5223 -0.0271 0.096 Uiso 1 1 calc R . .
H10C H 0.2665 0.6470 -0.0306 0.096 Uiso 1 1 calc R . .
C11 C 0.0398(6) 0.4618(6) 0.2221(3) 0.0484(11) Uani 1 1 d . . .
H11A H 0.0949 0.5767 0.2491 0.073 Uiso 1 1 calc R . .
H11B H 0.0354 0.3813 0.2568 0.073 Uiso 1 1 calc R . .
H11C H -0.0802 0.4299 0.1962 0.073 Uiso 1 1 calc R . .
C12 C 0.0608(7) 0.2853(6) 0.1240(3) 0.0536(12) Uani 1 1 d . . .
H12A H 0.1339 0.2844 0.0895 0.080 Uiso 1 1 calc R . .
H12B H -0.0567 0.2572 0.0964 0.080 Uiso 1 1 calc R . .
H12C H 0.0504 0.2010 0.1575 0.080 Uiso 1 1 calc R . .

loop_
_atom_site_aniso_label
_atom_site_aniso_U_11
_atom_site_aniso_U_22
_atom_site_aniso_U_33
_atom_site_aniso_U_23
_atom_site_aniso_U_13
_atom_site_aniso_U_12
I1 0.04907(18) 0.04119(17) 0.03863(17) 0.00744(12) 0.00935(12) 0.03068(14)
I2 0.03869(16) 0.04053(17) 0.04958(18) 0.01429(13) 0.01160(12) 0.02498(13)
Zr1 0.02277(18) 0.01887(17) 0.02907(19) 0.00055(13) 0.00869(14) 0.00894(14)
Zr2 0.02451(18) 0.02155(18) 0.0285(2) 0.00318(14) 0.00950(14) 0.01079(15)
N1 0.0301(16) 0.0236(15) 0.0282(16) -0.0002(12) 0.0090(12) 0.0155(13)
N2 0.0302(16) 0.0183(14) 0.0328(16) 0.0023(12) 0.0114(13) 0.0123(13)
N3 0.0271(16) 0.0243(16) 0.047(2) -0.0007(14) 0.0043(14) 0.0083(13)
N4 0.0364(17) 0.0301(16) 0.0369(18) 0.0087(14) 0.0167(14) 0.0173(14)
N5 0.045(2) 0.043(2) 0.0345(18) 0.0059(15) 0.0148(15) 0.0263(17)
N6 0.0272(16) 0.0227(15) 0.045(2) 0.0034(14) 0.0067(14) 0.0101(13)
C1 0.033(2) 0.045(2) 0.039(2) 0.0051(18) 0.0130(17) 0.0232(19)
C2 0.044(2) 0.025(2) 0.049(3) -0.0066(17) -0.0015(19) 0.0203(18)
C3 0.046(2) 0.043(2) 0.040(2) 0.0000(18) 0.0120(18) 0.032(2)
C4 0.036(2) 0.0242(19) 0.057(3) 0.0118(18) 0.0142(19) 0.0109(17)
C5 0.029(2) 0.041(2) 0.077(3) 0.001(2) 0.015(2) 0.0090(19)
C6 0.050(3) 0.038(2) 0.066(3) -0.010(2) 0.010(2) 0.015(2)
C7 0.068(3) 0.044(3) 0.054(3) 0.009(2) 0.036(2) 0.029(2)
C8 0.044(2) 0.043(3) 0.052(3) 0.001(2) 0.020(2) 0.010(2)
C9 0.077(4) 0.067(3) 0.064(3) 0.035(3) 0.042(3) 0.037(3)
C10 0.078(4) 0.080(4) 0.034(3) 0.003(2) 0.004(2) 0.040(3)
C11 0.040(2) 0.040(2) 0.065(3) 0.014(2) 0.023(2) 0.014(2)
C12 0.046(3) 0.031(2) 0.072(3) -0.008(2) 0.005(2) 0.012(2)

loop_
_atom_type_symbol
_atom_type_description
_atom_type_scat_dispersion_real
_atom_type_scat_dispersion_imag
_atom_type_scat_source
C C 0.0033 0.0016 'International Tables Vol C Tables 4.2.6.8 and 6.1.1.4'
H H 0.0000 0.0000 'International Tables Vol C Tables 4.2.6.8 and 6.1.1.4'
N N 0.0061 0.0033 'International Tables Vol C Tables 4.2.6.8 and 6.1.1.4'
Zr Zr -2.9673 0.5597 'International Tables Vol C Tables 4.2.6.8 and 6.1.1.4'
I I -0.4742 1.8119 'International Tables Vol C Tables 4.2.6.8 and 6.1.1.4'

loop_
_geom_angle_atom_site_label_1
_geom_angle_atom_site_label_2
_geom_angle_atom_site_label_3
_geom_angle
_geom_angle_site_symmetry_1
_geom_angle_site_symmetry_3
_geom_angle_publ_flag
N4 Zr1 N3 115.58(14) . . ?
N4 Zr1 N1 121.62(13) . . ?
N3 Zr1 N1 122.60(13) . . ?
N4 Zr1 N2 95.11(12) . . ?
N3 Zr1 N2 94.42(12) . . ?
N1 Zr1 N2 76.81(11) . . ?
N4 Zr1 I1 96.25(10) . . ?
N3 Zr1 I1 91.73(10) . . ?
N1 Zr1 I1 86.75(8) . . ?
N2 Zr1 I1 163.25(7) . . ?
N6 Zr2 N5 114.76(15) . . ?
N6 Zr2 N2 119.99(13) . . ?
N5 Zr2 N2 124.83(13) . . ?
N6 Zr2 N1 94.82(12) . . ?
N5 Zr2 N1 93.25(13) . . ?
N2 Zr2 N1 76.42(10) . . ?
N6 Zr2 I2 96.23(9) . . ?
N5 Zr2 I2 91.96(10) . . ?
N2 Zr2 I2 88.63(8) . . ?
N1 Zr2 I2 164.50(7) . . ?
C2 N1 C1 107.0(3) . . ?
C2 N1 Zr1 124.3(3) . . ?
C1 N1 Zr1 102.5(2) . . ?
C2 N1 Zr2 109.6(2) . . ?
C1 N1 Zr2 111.7(2) . . ?
Zr1 N1 Zr2 101.44(11) . . ?
C4 N2 C3 107.7(3) . . ?
C4 N2 Zr2 102.8(2) . . ?
C3 N2 Zr2 121.4(2) . . ?
C4 N2 Zr1 112.8(2) . . ?
C3 N2 Zr1 111.2(2) . . ?
Zr2 N2 Zr1 100.79(11) . . ?
C6 N3 C5 111.2(4) . . ?
C6 N3 Zr1 121.2(3) . . ?
C5 N3 Zr1 127.5(3) . . ?
C8 N4 C7 110.9(3) . . ?
C8 N4 Zr1 114.8(3) . . ?
C7 N4 Zr1 134.3(3) . . ?
C10 N5 C9 110.1(4) . . ?
C10 N5 Zr2 113.7(3) . . ?
C9 N5 Zr2 133.6(3) . . ?
C11 N6 C12 110.7(4) . . ?
C11 N6 Zr2 116.4(3) . . ?
C12 N6 Zr2 132.7(3) . . ?

loop_
_geom_bond_atom_site_label_1
_geom_bond_atom_site_label_2
_geom_bond_distance
_geom_bond_site_symmetry_2
_geom_bond_publ_flag
I1 Zr1 2.9357(4) . ?
I2 Zr2 2.9193(4) . ?
Zr1 N4 2.007(3) . ?
Zr1 N3 2.012(3) . ?
Zr1 N1 2.216(3) . ?
Zr1 N2 2.336(3) . ?
Zr2 N6 2.007(3) . ?
Zr2 N5 2.008(3) . ?
Zr2 N2 2.237(3) . ?
Zr2 N1 2.336(3) . ?
N1 C2 1.483(5) . ?
N1 C1 1.486(5) . ?
N2 C4 1.486(5) . ?
N2 C3 1.487(5) . ?
N3 C6 1.449(6) . ?
N3 C5 1.451(5) . ?
N4 C8 1.453(6) . ?
N4 C7 1.458(5) . ?
N5 C10 1.451(6) . ?
N5 C9 1.462(6) . ?
N6 C11 1.449(6) . ?
N6 C12 1.463(5) . ?

loop_
_geom_torsion_atom_site_label_1
_geom_torsion_atom_site_label_2
_geom_torsion_atom_site_label_3
_geom_torsion_atom_site_label_4
_geom_torsion
_geom_torsion_site_symmetry_1
_geom_torsion_site_symmetry_2
_geom_torsion_site_symmetry_3
_geom_torsion_site_symmetry_4
_geom_torsion_publ_flag
N4 Zr1 N1 C2 -51.5(3) . . . . ?
N3 Zr1 N1 C2 133.8(3) . . . . ?
N2 Zr1 N1 C2 -139.4(3) . . . . ?
I1 Zr1 N1 C2 43.8(3) . . . . ?
N4 Zr1 N1 C1 -172.4(2) . . . . ?
N3 Zr1 N1 C1 12.9(3) . . . . ?
N2 Zr1 N1 C1 99.7(2) . . . . ?
I1 Zr1 N1 C1 -77.1(2) . . . . ?
N4 Zr1 N1 Zr2 72.01(16) . . . . ?
N3 Zr1 N1 Zr2 -102.67(15) . . . . ?
N2 Zr1 N1 Zr2 -15.88(11) . . . . ?
I1 Zr1 N1 Zr2 167.35(10) . . . . ?
N6 Zr2 N1 C2 29.9(3) . . . . ?
N5 Zr2 N1 C2 -85.3(3) . . . . ?
N2 Zr2 N1 C2 149.7(3) . . . . ?
I2 Zr2 N1 C2 165.3(2) . . . . ?
N6 Zr2 N1 C1 148.4(2) . . . . ?
N5 Zr2 N1 C1 33.2(3) . . . . ?
N2 Zr2 N1 C1 -91.9(2) . . . . ?
I2 Zr2 N1 C1 -76.2(4) . . . . ?
N6 Zr2 N1 Zr1 -103.09(14) . . . . ?
N5 Zr2 N1 Zr1 141.71(14) . . . . ?
N2 Zr2 N1 Zr1 16.63(11) . . . . ?
I2 Zr2 N1 Zr1 32.3(4) . . . . ?
N6 Zr2 N2 C4 -171.3(2) . . . . ?
N5 Zr2 N2 C4 16.5(3) . . . . ?
N1 Zr2 N2 C4 100.9(2) . . . . ?
I2 Zr2 N2 C4 -74.9(2) . . . . ?
N6 Zr2 N2 C3 -51.2(3) . . . . ?
N5 Zr2 N2 C3 136.7(3) . . . . ?
N1 Zr2 N2 C3 -138.9(3) . . . . ?
I2 Zr2 N2 C3 45.2(3) . . . . ?
N6 Zr2 N2 Zr1 72.02(15) . . . . ?
N5 Zr2 N2 Zr1 -100.15(16) . . . . ?
N1 Zr2 N2 Zr1 -15.72(11) . . . . ?
I2 Zr2 N2 Zr1 168.42(9) . . . . ?
N4 Zr1 N2 C4 146.3(3) . . . . ?
N3 Zr1 N2 C4 30.1(3) . . . . ?
N1 Zr1 N2 C4 -92.4(3) . . . . ?
I1 Zr1 N2 C4 -81.1(4) . . . . ?
N4 Zr1 N2 C3 25.2(3) . . . . ?
N3 Zr1 N2 C3 -91.0(3) . . . . ?
N1 Zr1 N2 C3 146.5(3) . . . . ?
I1 Zr1 N2 C3 157.8(2) . . . . ?
N4 Zr1 N2 Zr2 -104.75(13) . . . . ?
N3 Zr1 N2 Zr2 139.04(13) . . . . ?
N1 Zr1 N2 Zr2 16.56(11) . . . . ?
I1 Zr1 N2 Zr2 27.8(3) . . . . ?
N4 Zr1 N3 C6 -25.5(4) . . . . ?
N1 Zr1 N3 C6 149.5(3) . . . . ?
N2 Zr1 N3 C6 72.3(4) . . . . ?
I1 Zr1 N3 C6 -123.2(4) . . . . ?
N4 Zr1 N3 C5 153.4(4) . . . . ?
N1 Zr1 N3 C5 -31.6(4) . . . . ?
N2 Zr1 N3 C5 -108.8(4) . . . . ?
I1 Zr1 N3 C5 55.7(4) . . . . ?
N3 Zr1 N4 C8 -161.5(3) . . . . ?
N1 Zr1 N4 C8 23.4(4) . . . . ?
N2 Zr1 N4 C8 101.1(3) . . . . ?
I1 Zr1 N4 C8 -66.6(3) . . . . ?
N3 Zr1 N4 C7 16.8(5) . . . . ?
N1 Zr1 N4 C7 -158.2(4) . . . . ?
N2 Zr1 N4 C7 -80.6(4) . . . . ?
I1 Zr1 N4 C7 111.7(4) . . . . ?
N6 Zr2 N5 C10 25.0(4) . . . . ?
N2 Zr2 N5 C10 -162.4(3) . . . . ?
N1 Zr2 N5 C10 121.9(3) . . . . ?
I2 Zr2 N5 C10 -72.7(3) . . . . ?
N6 Zr2 N5 C9 -175.4(4) . . . . ?
N2 Zr2 N5 C9 -2.8(5) . . . . ?
N1 Zr2 N5 C9 -78.5(4) . . . . ?
I2 Zr2 N5 C9 86.9(4) . . . . ?
N5 Zr2 N6 C11 -158.1(3) . . . . ?
N2 Zr2 N6 C11 29.0(4) . . . . ?
N1 Zr2 N6 C11 106.1(3) . . . . ?
I2 Zr2 N6 C11 -63.1(3) . . . . ?
N5 Zr2 N6 C12 17.2(4) . . . . ?
N2 Zr2 N6 C12 -155.8(4) . . . . ?
N1 Zr2 N6 C12 -78.7(4) . . . . ?
I2 Zr2 N6 C12 112.2(4) . . . . ?
